data_2015486
loop_
_publ_author_name
'Batsanov, Andrei S.'

_publ_section_title
;
 Tetrathiafulvalene revisited
;
_journal_coeditor_code GA3012
_journal_issue 8
_journal_name_full 'Acta Crystallographica Section C'
_journal_page_first o501
_journal_page_last o504
_journal_paper_doi 10.1107/S0108270106022554
_journal_volume 62
_journal_year 2006
_chemical_formula_moiety 'C6 H4 S4'
_chemical_formula_sum 'C6 H4 S4'
_chemical_formula_weight 204.33
_chemical_name_common tetrathiafulvalene
_chemical_name_systematic
;
 2,2'-bis(1,3-dithiole), low-temparature (\g) phase
;
_space_group_IT_number 14
_symmetry_cell_setting monoclinic
_symmetry_space_group_name_Hall '-P 2yn'
_symmetry_space_group_name_H-M 'P 1 21/n 1'
_atom_sites_solution_hydrogens difmap
_atom_sites_solution_primary direct
_atom_sites_solution_secondary difmap
_audit_creation_method SHELXL-97
_cell_angle_alpha 90.00
_cell_angle_beta 100.900(10)
_cell_angle_gamma 90.00
_cell_formula_units_Z 4
_cell_length_a 14.625(3)
_cell_length_b 3.9090(10)
_cell_length_c 13.812(3)
_cell_measurement_reflns_used 426
_cell_measurement_temperature 98(2)
_cell_measurement_theta_max 28.5
_cell_measurement_theta_min 10.4
_cell_volume 775.4(3)
_computing_cell_refinement SMART
_computing_data_collection 'SMART (Siemens, 1995)'
_computing_data_reduction 'SAINT (Siemens, 1995)'
_computing_molecular_graphics 'SHELXTL (Bruker, 2001)'
_computing_publication_material SHELXTL
_computing_structure_refinement 'SHELXL97 (Sheldrick, 1997)'
_computing_structure_solution 'SHELXS97 (Sheldrick, 1997)'
_diffrn_ambient_temperature 98(2)
_diffrn_detector_area_resol_mean 8
_diffrn_measured_fraction_theta_full 0.997
_diffrn_measured_fraction_theta_max 0.997
_diffrn_measurement_device_type 'Siemens SMART 1000 CCD area-detector'
_diffrn_measurement_method '\w scans'
_diffrn_radiation_monochromator graphite
_diffrn_radiation_source 'fine-focus sealed tube'
_diffrn_radiation_type MoK\a
_diffrn_radiation_wavelength 0.71073
_diffrn_reflns_av_R_equivalents 0.0294
_diffrn_reflns_av_sigmaI/netI 0.0200
_diffrn_reflns_limit_h_max 19
_diffrn_reflns_limit_h_min -19
_diffrn_reflns_limit_k_max 5
_diffrn_reflns_limit_k_min -5
_diffrn_reflns_limit_l_max 18
_diffrn_reflns_limit_l_min -18
_diffrn_reflns_number 8696
_diffrn_reflns_theta_full 28.99
_diffrn_reflns_theta_max 28.99
_diffrn_reflns_theta_min 1.86
_diffrn_standards_number 0
_exptl_absorpt_coefficient_mu 1.135
_exptl_absorpt_correction_T_max 0.8737
_exptl_absorpt_correction_T_min 0.7779
_exptl_absorpt_correction_type integration
_exptl_absorpt_process_details '(XPREP in SHELXTL; Bruker, 2001), R~int~ = 0.036 before correction'
_exptl_crystal_colour orange
_exptl_crystal_density_diffrn 1.750
_exptl_crystal_density_method 'not measured'
_exptl_crystal_description block
_exptl_crystal_F_000 416
_exptl_crystal_size_max 0.20
_exptl_crystal_size_mid 0.16
_exptl_crystal_size_min 0.14
_refine_diff_density_max 0.523
_refine_diff_density_min -0.230
_refine_ls_extinction_coef 0.0307(14)
_refine_ls_extinction_expression Fc^*^=kFc[1+0.001xFc^2^\l^3^/sin(2\q)]^-1/4^
_refine_ls_extinction_method SHELXL97
_refine_ls_goodness_of_fit_ref 1.123
_refine_ls_hydrogen_treatment refall
_refine_ls_matrix_type full
_refine_ls_number_parameters 108
_refine_ls_number_reflns 2064
_refine_ls_number_restraints 0
_refine_ls_restrained_S_all 1.123
_refine_ls_R_factor_all 0.0266
_refine_ls_R_factor_gt 0.0217
_refine_ls_shift/su_max 0.001
_refine_ls_shift/su_mean 0.000
_refine_ls_structure_factor_coef Fsqd
_refine_ls_weighting_details 'calc w=1/[\s^2^(Fo^2^)+(0.0245P)^2^+0.4237P] where P=(Fo^2^+2Fc^2^)/3'
_refine_ls_weighting_scheme calc
_refine_ls_wR_factor_gt 0.0554
_refine_ls_wR_factor_ref 0.0595
_reflns_number_gt 1842
_reflns_number_total 2064
_reflns_threshold_expression I>2\s(I)
_cod_data_source_file ga3012.cif
_cod_data_source_block I_90
_cod_original_cell_volume 775.4(5)
_cod_original_sg_symbol_H-M 'P 21/n'
_cod_database_code 2015486
_cod_database_fobs_code 2015486

loop_
_symmetry_equiv_pos_as_xyz
'x, y, z'
'-x+1/2, y+1/2, -z+1/2'
'-x, -y, -z'
'x-1/2, -y-1/2, z-1/2'

loop_
_atom_site_type_symbol
_atom_site_label
_atom_site_fract_x
_atom_site_fract_y
_atom_site_fract_z
_atom_site_U_iso_or_equiv
_atom_site_adp_type
_atom_site_calc_flag
_atom_site_occupancy
S S1A 0.14421(2) 0.65820(9) 0.49940(2) 0.01315(10) Uani d 1
S S2A 0.02559(2) 0.70689(9) 0.65080(2) 0.01276(10) Uani d 1
C C1A 0.19376(9) 0.8309(4) 0.61409(10) 0.0154(3) Uani d 1
H H1A 0.2544(13) 0.903(5) 0.6194(13) 0.025(5) Uiso d 1
C C2A 0.14031(10) 0.8524(4) 0.68212(10) 0.0158(3) Uani d 1
H H2A 0.1614(13) 0.943(5) 0.7456(14) 0.027(5) Uiso d 1
C C3A 0.03522(8) 0.5756(3) 0.53117(9) 0.0104(2) Uani d 1
S S1B 0.64640(2) 0.65572(9) 0.51548(2) 0.01315(10) Uani d 1
S S2B 0.51112(2) 0.70619(9) 0.65007(2) 0.01271(10) Uani d 1
C C1B 0.68524(9) 0.8306(4) 0.63223(10) 0.0163(3) Uani d 1
H H1B 0.7483(13) 0.906(5) 0.6485(13) 0.029(5) Uiso d 1
C C2B 0.62445(9) 0.8526(4) 0.69292(10) 0.0159(3) Uani d 1
H H2B 0.6391(13) 0.945(5) 0.7575(14) 0.029(5) Uiso d 1
C C3B 0.53263(8) 0.5749(3) 0.53437(9) 0.0105(2) Uani d 1

loop_
_atom_site_aniso_label
_atom_site_aniso_U_11
_atom_site_aniso_U_22
_atom_site_aniso_U_33
_atom_site_aniso_U_12
_atom_site_aniso_U_13
_atom_site_aniso_U_23
S1A 0.00975(16) 0.01711(17) 0.01306(16) -0.00216(11) 0.00333(11) -0.00036(12)
S2A 0.01369(16) 0.01562(17) 0.00918(15) -0.00165(11) 0.00267(11) -0.00180(11)
C1A 0.0118(6) 0.0157(6) 0.0171(6) -0.0026(5) -0.0017(5) 0.0011(5)
C2A 0.0162(6) 0.0154(6) 0.0137(6) -0.0015(5) -0.0026(5) -0.0016(5)
C3A 0.0103(5) 0.0121(6) 0.0094(5) 0.0004(4) 0.0036(4) 0.0004(4)
S1B 0.00965(16) 0.01617(17) 0.01408(16) -0.00195(11) 0.00336(11) -0.00062(12)
S2B 0.01381(16) 0.01531(17) 0.00940(15) -0.00088(11) 0.00320(11) -0.00153(11)
C1B 0.0132(6) 0.0163(6) 0.0172(6) -0.0023(5) -0.0027(5) -0.0003(5)
C2B 0.0164(6) 0.0166(6) 0.0130(6) -0.0008(5) -0.0019(5) -0.0025(5)
C3B 0.0107(5) 0.0112(6) 0.0100(5) -0.0001(4) 0.0033(4) 0.0004(4)

loop_
_atom_type_symbol
_atom_type_description
_atom_type_scat_dispersion_real
_atom_type_scat_dispersion_imag
_atom_type_scat_source
C C 0.0033 0.0016 'International Tables Vol C Tables 4.2.6.8 and 6.1.1.4'
H H 0.0000 0.0000 'International Tables Vol C Tables 4.2.6.8 and 6.1.1.4'
S S 0.1246 0.1234 'International Tables Vol C Tables 4.2.6.8 and 6.1.1.4'

loop_
_exptl_crystal_face_index_h
_exptl_crystal_face_index_k
_exptl_crystal_face_index_l
_exptl_crystal_face_perp_dist
-1.00 0.00 0.00 0.07
1.00 0.00 0.00 0.07
0.00 0.00 1.00 0.08
0.00 0.00 -1.00 0.08
1.00 0.00 -1.00 0.09
-3.00 -3.00 1.00 0.11
3.00 3.00 -1.00 0.11

loop_
_geom_angle_atom_site_label_1
_geom_angle_atom_site_label_2
_geom_angle_atom_site_label_3
_geom_angle_site_symmetry_1
_geom_angle
C1A S1A C3A . 94.86(6)
C2A S2A C3A . 94.80(6)
C2A C1A S1A . 117.70(11)
C2A C1A H1A . 127.6(11)
S1A C1A H1A . 114.7(11)
C1A C2A S2A . 117.94(10)
C1A C2A H2A . 123.2(11)
S2A C2A H2A . 118.9(11)
C3A C3A S2A 3_566 122.69(12)
C3A C3A S1A 3_566 122.67(12)
S2A C3A S1A . 114.64(7)
C1B S1B C3B . 94.87(6)
C2B S2B C3B . 94.70(6)
C2B C1B S1B . 117.81(10)
C2B C1B H1B . 124.2(11)
S1B C1B H1B . 118.0(11)
C1B C2B S2B . 117.89(10)
C1B C2B H2B . 123.8(12)
S2B C2B H2B . 118.3(11)
C3B C3B S1B 3_666 122.50(12)
C3B C3B S2B 3_666 122.81(12)
S1B C3B S2B . 114.69(7)

loop_
_geom_bond_atom_site_label_1
_geom_bond_atom_site_label_2
_geom_bond_site_symmetry_2
_geom_bond_distance
S1A C1A . 1.7482(14)
S1A C3A . 1.7613(12)
S2A C2A . 1.7467(14)
S2A C3A . 1.7612(13)
C1A C2A . 1.3337(19)
C1A H1A . 0.921(19)
C2A H2A . 0.942(19)
C3A C3A 3_566 1.348(2)
S1B C1B . 1.7447(14)
S1B C3B . 1.7609(13)
S2B C2B . 1.7477(14)
S2B C3B . 1.7625(13)
C1B C2B . 1.3349(19)
C1B H1B . 0.953(19)
C2B H2B . 0.95(2)
C3B C3B 3_666 1.346(2)
